data_4076566
loop_
_publ_author_name
'Troshin, Konstantin'
'Mayer, Peter'
'Mayr, Herbert'

_publ_section_title
;
 How Does Palladium Coordination Affect the Electrophilicities of Allyl
 Cations? Development of a Robust Kinetic Method for Following Reactions
 of [(\h3-Diarylallyl)Pd(PPh3)2]+with Nucleophiles
;
_journal_issue 6
_journal_name_full Organometallics
_journal_page_first 2416
_journal_paper_doi 10.1021/om3000357
_journal_volume 31
_journal_year 2012
_chemical_formula_moiety 'C51 H39 F4 P2 Pd, 2(C3 H6 O), C F3 O3 S'
_chemical_formula_sum 'C58 H51 F7 O5 P2 Pd S'
_chemical_formula_weight 1161.44
_space_group_IT_number 2
_symmetry_cell_setting triclinic
_symmetry_Int_Tables_number 2
_symmetry_space_group_name_Hall '-P 1'
_symmetry_space_group_name_H-M 'P -1'
_atom_sites_solution_hydrogens geom
_atom_sites_solution_primary direct
_atom_sites_solution_secondary difmap
_audit_block_code Pd_PPh3_C3H3C6H3F2C6H3F2_CF3SO3_acetone_po010_mayr
_audit_creation_date
;
'Tue Jan 18 12:41:53 2011'
;
_audit_creation_method 'form98_non/compatible with shelxl97-2'
_audit_update_record 18-Jan-11
_cell_angle_alpha 76.998(3)
_cell_angle_beta 76.763(3)
_cell_angle_gamma 81.982(3)
_cell_formula_units_Z 2
_cell_length_a 10.9466(4)
_cell_length_b 12.2758(4)
_cell_length_c 21.0419(8)
_cell_measurement_reflns_used 8351
_cell_measurement_temperature 173(2)
_cell_measurement_theta_max 26.2497
_cell_measurement_theta_min 4.1626
_cell_volume 2670.32(17)
_computing_cell_refinement
;
CrysAlisPro, Oxford Diffraction Ltd.,
Version 1.171.33.41 (release 06-05-2009 CrysAlis171 .NET)
(compiled May  6 2009,17:20:42)
;
_computing_data_collection
;
CrysAlisPro, Oxford Diffraction Ltd.,
Version 1.171.33.41 (release 06-05-2009 CrysAlis171 .NET)
(compiled May  6 2009,17:20:42)
;
_computing_data_reduction
;
CrysAlisPro, Oxford Diffraction Ltd.,
Version 1.171.33.41 (release 06-05-2009 CrysAlis171 .NET)
(compiled May  6 2009,17:20:42)
;
_computing_structure_refinement
;
Sheldrick, G. M. (2008).
<i>Acta Cryst.</i> A<b>64</b>, 112--122.
;
_computing_structure_solution
;
A. Altomare, M. C. Burla, M. Camalli, G. L. Cascarano, C. Giacovazzo, A.
Guagliardi, A. G. G. Moliterni, G. Polidori, R. Spagna: SIR97: a new tool for
crystal structure determination and refinement; J. Appl. Crystallogr. 1999,
32, 115-119.
;
_diffrn_ambient_temperature 173(2)
_diffrn_detector_area_resol_mean 15.9809
_diffrn_measured_fraction_theta_full 0.993
_diffrn_measured_fraction_theta_max 0.993
_diffrn_measurement_details
;
  1 omega  -24.00    8.00   1.0000   13.0000
omega____ theta____ kappa____ phi______ frames
    -      -17.4940  -38.0000  -30.0000 32

  2 omega   -4.00   85.00   1.0000   13.0000
omega____ theta____ kappa____ phi______ frames
    -       18.5878   77.0000  -90.0000 89

  3 omega  -52.00   47.00   1.0000   13.0000
omega____ theta____ kappa____ phi______ frames
    -       18.5878  -77.0000    0.0000 99

  4 omega   36.00   65.00   1.0000   13.0000
omega____ theta____ kappa____ phi______ frames
    -       18.5878  179.0000 -180.0000 29

  5 omega  -31.00   45.00   1.0000   13.0000
omega____ theta____ kappa____ phi______ frames
    -       18.5878  -77.0000 -150.0000 76

  6 omega   -9.00   81.00   1.0000   13.0000
omega____ theta____ kappa____ phi______ frames
    -       18.5878   77.0000  120.0000 90

;
_diffrn_measurement_device 'CCD camera on \k-goniostat'
_diffrn_measurement_device_type 'Oxford XCalibur'
_diffrn_measurement_method '\w scans'
_diffrn_orient_matrix_UB_11 0.0552073382
_diffrn_orient_matrix_UB_12 -0.0221151308
_diffrn_orient_matrix_UB_13 -0.0198611313
_diffrn_orient_matrix_UB_21 0.0133306459
_diffrn_orient_matrix_UB_22 0.0551788948
_diffrn_orient_matrix_UB_23 -0.0169731744
_diffrn_orient_matrix_UB_31 0.0352111311
_diffrn_orient_matrix_UB_32 0.0032383298
_diffrn_orient_matrix_UB_33 0.0238173967
_diffrn_radiation_collimation '0.5 mm collimator'
_diffrn_radiation_monochromator graphite
_diffrn_radiation_source 'fine-focus sealed tube'
_diffrn_radiation_type MoK\a
_diffrn_radiation_wavelength 0.71073
_diffrn_reflns_av_R_equivalents 0.0333
_diffrn_reflns_av_sigmaI/netI 0.0805
_diffrn_reflns_limit_h_max 13
_diffrn_reflns_limit_h_min -13
_diffrn_reflns_limit_k_max 15
_diffrn_reflns_limit_k_min -15
_diffrn_reflns_limit_l_max 26
_diffrn_reflns_limit_l_min -26
_diffrn_reflns_number 21987
_diffrn_reflns_theta_full 26.33
_diffrn_reflns_theta_max 26.33
_diffrn_reflns_theta_min 4.17
_diffrn_source_current 40_mA
_diffrn_source_power 2.00_kW
_diffrn_source_type 'Spellman generator'
_diffrn_source_voltage 50_kV
_exptl_absorpt_coefficient_mu 0.519
_exptl_absorpt_correction_T_max 1.00000
_exptl_absorpt_correction_T_min 0.96888
_exptl_absorpt_correction_type multi-scan
_exptl_absorpt_process_details
;
CrysAlisPro, Oxford Diffraction Ltd.,
Version 1.171.33.41 (release 06-05-2009 CrysAlis171 .NET)
(compiled May  6 2009,17:20:42)
Empirical absorption correction using spherical harmonics,
 implemented in SCALE3 ABSPACK scaling algorithm.
;
_exptl_crystal_colour yellow
_exptl_crystal_density_diffrn 1.44451(9)
_exptl_crystal_density_method 'not measured'
_exptl_crystal_description block
_exptl_crystal_F_000 1188
_exptl_crystal_size_max 0.27
_exptl_crystal_size_mid 0.14
_exptl_crystal_size_min 0.12
_refine_diff_density_max 0.612
_refine_diff_density_min -0.437
_refine_diff_density_rms 0.068
_refine_ls_extinction_method none
_refine_ls_goodness_of_fit_ref 0.891
_refine_ls_hydrogen_treatment constr
_refine_ls_matrix_type full
_refine_ls_number_parameters 671
_refine_ls_number_reflns 10816
_refine_ls_number_restraints 0
_refine_ls_restrained_S_all 0.891
_refine_ls_R_factor_all 0.0590
_refine_ls_R_factor_gt 0.0369
_refine_ls_shift/su_max 0.001
_refine_ls_shift/su_mean 0.000
_refine_ls_structure_factor_coef Fsqd
_refine_ls_weighting_details 'calc w=1/[\s^2^(Fo^2^)+(0.0268P)^2^+0.0000P] where P=(Fo^2^+2Fc^2^)/3'
_refine_ls_weighting_scheme calc
_refine_ls_wR_factor_gt 0.0673
_refine_ls_wR_factor_ref 0.0709
_reflns_number_gt 7710
_reflns_number_total 10816
_reflns_threshold_expression >2sigma(I)
_cod_data_source_file om3000357_si_002.cif
_cod_data_source_block po010
_cod_database_code 4076566

loop_
_symmetry_equiv_pos_as_xyz
'x, y, z'
'-x, -y, -z'

loop_
_atom_site_label
_atom_site_type_symbol
_atom_site_fract_x
_atom_site_fract_y
_atom_site_fract_z
_atom_site_U_iso_or_equiv
_atom_site_adp_type
_atom_site_occupancy
_atom_site_symmetry_multiplicity
_atom_site_calc_flag
_atom_site_refinement_flags
Pd1 Pd 0.725683(19) 0.368163(17) 0.245754(9) 0.01880(6) Uani 1 1 d .
S1 S 1.05839(7) 0.07758(6) 0.31131(3) 0.03066(18) Uani 1 1 d .
P1 P 0.59073(6) 0.25645(6) 0.22568(3) 0.01987(16) Uani 1 1 d .
P2 P 0.59235(6) 0.43477(6) 0.33649(3) 0.02007(16) Uani 1 1 d .
F1 F 0.94417(17) 0.38640(14) -0.05790(7) 0.0501(5) Uani 1 1 d .
F2 F 1.04253(18) 0.02155(14) 0.05558(8) 0.0529(5) Uani 1 1 d .
F3 F 0.88601(18) 0.84993(14) 0.18342(8) 0.0561(5) Uani 1 1 d .
F4 F 0.94240(18) 0.68041(15) 0.39882(7) 0.0579(6) Uani 1 1 d .
F5 F 0.9191(2) -0.0141(3) 0.42278(9) 0.1151(12) Uani 1 1 d .
F6 F 1.0843(3) -0.1160(2) 0.38976(12) 0.1060(10) Uani 1 1 d .
F7 F 1.09660(17) 0.02221(18) 0.43333(8) 0.0634(6) Uani 1 1 d .
O1 O 0.98116(18) 0.03256(16) 0.27834(8) 0.0388(5) Uani 1 1 d .
O2 O 1.0131(3) 0.18651(19) 0.32463(11) 0.0768(8) Uani 1 1 d .
O3 O 1.19033(19) 0.0620(2) 0.28658(10) 0.0573(7) Uani 1 1 d .
O4 O 0.7394(2) 0.6044(2) 0.08933(11) 0.0719(8) Uani 1 1 d .
O5 O 0.3816(3) 0.8106(2) 0.11136(11) 0.0693(8) Uani 1 1 d .
C1 C 0.8977(2) 0.4450(2) 0.25293(11) 0.0211(6) Uani 1 1 d .
H1 H 0.8845 0.3851 0.2905 0.025 Uiso 1 1 calc R
C2 C 0.9113(2) 0.4205(2) 0.18959(11) 0.0202(6) Uani 1 1 d .
H2 H 0.9237 0.4789 0.1512 0.024 Uiso 1 1 calc R
C3 C 0.9068(2) 0.3111(2) 0.18250(11) 0.0214(6) Uani 1 1 d .
H3 H 0.8874 0.2556 0.2219 0.026 Uiso 1 1 calc R
C4 C 0.9300(2) 0.2753(2) 0.11797(11) 0.0203(6) Uani 1 1 d .
C5 C 0.9218(2) 0.3518(2) 0.05836(12) 0.0284(7) Uani 1 1 d .
H5 H 0.8946 0.4288 0.0582 0.034 Uiso 1 1 calc R
C6 C 0.9543(3) 0.3123(3) 0.00019(12) 0.0323(7) Uani 1 1 d .
C7 C 0.9940(3) 0.2026(3) -0.00337(13) 0.0349(7) Uani 1 1 d .
H7 H 1.0157 0.1779 -0.0446 0.042 Uiso 1 1 calc R
C8 C 1.0008(3) 0.1300(2) 0.05644(13) 0.0326(7) Uani 1 1 d .
C9 C 0.9691(2) 0.1637(2) 0.11645(12) 0.0263(6) Uani 1 1 d .
H9 H 0.9739 0.1109 0.1566 0.032 Uiso 1 1 calc R
C10 C 0.9026(2) 0.5574(2) 0.26470(11) 0.0214(6) Uani 1 1 d .
C11 C 0.8905(2) 0.6544(2) 0.21638(13) 0.0280(7) Uani 1 1 d .
H11 H 0.8787 0.6500 0.1737 0.034 Uiso 1 1 calc R
C12 C 0.8959(3) 0.7561(2) 0.23153(14) 0.0343(7) Uani 1 1 d .
C13 C 0.9126(3) 0.7700(2) 0.29171(14) 0.0366(7) Uani 1 1 d .
H13 H 0.9154 0.8420 0.3007 0.044 Uiso 1 1 calc R
C14 C 0.9252(3) 0.6726(3) 0.33818(13) 0.0342(7) Uani 1 1 d .
C15 C 0.9224(2) 0.5673(2) 0.32619(12) 0.0276(7) Uani 1 1 d .
H15 H 0.9338 0.5023 0.3594 0.033 Uiso 1 1 calc R
C16 C 0.5539(2) 0.1468(2) 0.29977(11) 0.0218(6) Uani 1 1 d .
C17 C 0.4344(2) 0.1201(2) 0.33329(12) 0.0273(6) Uani 1 1 d .
H17 H 0.3629 0.1598 0.3174 0.033 Uiso 1 1 calc R
C18 C 0.4182(3) 0.0360(2) 0.38994(12) 0.0321(7) Uani 1 1 d .
H18 H 0.3357 0.0184 0.4128 0.039 Uiso 1 1 calc R
C19 C 0.5213(3) -0.0219(2) 0.41307(13) 0.0385(8) Uani 1 1 d .
H19 H 0.5099 -0.0795 0.4520 0.046 Uiso 1 1 calc R
C20 C 0.6411(3) 0.0033(3) 0.38010(14) 0.0415(8) Uani 1 1 d .
H20 H 0.7120 -0.0377 0.3960 0.050 Uiso 1 1 calc R
C21 C 0.6586(3) 0.0877(2) 0.32408(13) 0.0310(7) Uani 1 1 d .
H21 H 0.7414 0.1059 0.3020 0.037 Uiso 1 1 calc R
C22 C 0.6364(2) 0.1821(2) 0.15666(12) 0.0214(6) Uani 1 1 d .
C23 C 0.6357(3) 0.2448(2) 0.09282(13) 0.0329(7) Uani 1 1 d .
H23 H 0.6152 0.3237 0.0866 0.039 Uiso 1 1 calc R
C24 C 0.6645(3) 0.1938(3) 0.03821(13) 0.0382(8) Uani 1 1 d .
H24 H 0.6627 0.2377 -0.0050 0.046 Uiso 1 1 calc R
C25 C 0.6953(3) 0.0807(3) 0.04623(14) 0.0376(8) Uani 1 1 d .
H25 H 0.7139 0.0457 0.0088 0.045 Uiso 1 1 calc R
C26 C 0.6995(3) 0.0175(3) 0.10875(14) 0.0418(8) Uani 1 1 d .
H26 H 0.7228 -0.0610 0.1142 0.050 Uiso 1 1 calc R
C27 C 0.6697(3) 0.0681(2) 0.16401(13) 0.0327(7) Uani 1 1 d .
H27 H 0.6723 0.0238 0.2070 0.039 Uiso 1 1 calc R
C28 C 0.4487(2) 0.3388(2) 0.20482(11) 0.0213(6) Uani 1 1 d .
C29 C 0.3423(3) 0.2892(2) 0.20346(12) 0.0327(7) Uani 1 1 d .
H29 H 0.3418 0.2098 0.2139 0.039 Uiso 1 1 calc R
C30 C 0.2370(3) 0.3571(3) 0.18672(14) 0.0463(9) Uani 1 1 d .
H30 H 0.1627 0.3240 0.1882 0.056 Uiso 1 1 calc R
C31 C 0.2394(3) 0.4716(3) 0.16808(14) 0.0483(9) Uani 1 1 d .
H31 H 0.1668 0.5172 0.1569 0.058 Uiso 1 1 calc R
C32 C 0.3468(3) 0.5205(3) 0.16559(13) 0.0386(8) Uani 1 1 d .
H32 H 0.3493 0.5994 0.1511 0.046 Uiso 1 1 calc R
C33 C 0.4509(3) 0.4546(2) 0.18427(11) 0.0267(6) Uani 1 1 d .
H33 H 0.5244 0.4886 0.1831 0.032 Uiso 1 1 calc R
C34 C 0.6826(2) 0.4094(2) 0.40229(11) 0.0219(6) Uani 1 1 d .
C35 C 0.6858(2) 0.4868(2) 0.44076(12) 0.0281(6) Uani 1 1 d .
H35 H 0.6367 0.5572 0.4346 0.034 Uiso 1 1 calc R
C36 C 0.7609(3) 0.4616(3) 0.48836(12) 0.0364(8) Uani 1 1 d .
H36 H 0.7639 0.5153 0.5140 0.044 Uiso 1 1 calc R
C37 C 0.8304(3) 0.3597(3) 0.49846(13) 0.0394(8) Uani 1 1 d .
H37 H 0.8803 0.3427 0.5315 0.047 Uiso 1 1 calc R
C38 C 0.8280(3) 0.2819(3) 0.46094(13) 0.0378(8) Uani 1 1 d .
H38 H 0.8763 0.2113 0.4680 0.045 Uiso 1 1 calc R
C39 C 0.7547(3) 0.3071(2) 0.41258(12) 0.0296(7) Uani 1 1 d .
H39 H 0.7540 0.2536 0.3863 0.036 Uiso 1 1 calc R
C40 C 0.5439(2) 0.5841(2) 0.31817(12) 0.0229(6) Uani 1 1 d .
C41 C 0.5875(2) 0.6481(2) 0.25576(12) 0.0276(6) Uani 1 1 d .
H41 H 0.6421 0.6135 0.2224 0.033 Uiso 1 1 calc R
C42 C 0.5515(3) 0.7623(2) 0.24193(14) 0.0411(8) Uani 1 1 d .
H42 H 0.5823 0.8057 0.1992 0.049 Uiso 1 1 calc R
C43 C 0.4718(3) 0.8135(3) 0.28942(15) 0.0472(9) Uani 1 1 d .
H43 H 0.4483 0.8920 0.2797 0.057 Uiso 1 1 calc R
C44 C 0.4259(3) 0.7506(3) 0.35123(15) 0.0445(8) Uani 1 1 d .
H44 H 0.3699 0.7856 0.3840 0.053 Uiso 1 1 calc R
C45 C 0.4615(3) 0.6370(2) 0.36547(13) 0.0328(7) Uani 1 1 d .
H45 H 0.4293 0.5941 0.4082 0.039 Uiso 1 1 calc R
C46 C 0.4430(2) 0.3759(2) 0.37944(11) 0.0224(6) Uani 1 1 d .
C47 C 0.3365(3) 0.4081(2) 0.35133(12) 0.0292(7) Uani 1 1 d .
H47 H 0.3410 0.4626 0.3111 0.035 Uiso 1 1 calc R
C48 C 0.2246(3) 0.3615(3) 0.38148(14) 0.0375(8) Uani 1 1 d .
H48 H 0.1535 0.3821 0.3610 0.045 Uiso 1 1 calc R
C49 C 0.2155(3) 0.2855(3) 0.44079(15) 0.0421(8) Uani 1 1 d .
H49 H 0.1382 0.2540 0.4614 0.051 Uiso 1 1 calc R
C50 C 0.3178(3) 0.2552(2) 0.47033(15) 0.0419(8) Uani 1 1 d .
H50 H 0.3108 0.2037 0.5118 0.050 Uiso 1 1 calc R
C51 C 0.4320(3) 0.2997(2) 0.43959(13) 0.0315(7) Uani 1 1 d .
H51 H 0.5030 0.2776 0.4600 0.038 Uiso 1 1 calc R
C52 C 1.0385(3) -0.0113(3) 0.39364(15) 0.0490(10) Uani 1 1 d .
C53 C 0.6893(3) 0.6501(3) 0.04399(15) 0.0420(8) Uani 1 1 d .
C54 C 0.6332(4) 0.5826(3) 0.00918(19) 0.0853(14) Uani 1 1 d .
H54A H 0.6590 0.5027 0.0235 0.128 Uiso 1 1 calc R
H54B H 0.6627 0.6052 -0.0391 0.128 Uiso 1 1 calc R
H54C H 0.5411 0.5954 0.0203 0.128 Uiso 1 1 calc R
C55 C 0.6741(4) 0.7724(3) 0.0209(2) 0.0799(13) Uani 1 1 d .
H55A H 0.5848 0.7996 0.0320 0.120 Uiso 1 1 calc R
H55B H 0.7044 0.7910 -0.0275 0.120 Uiso 1 1 calc R
H55C H 0.7229 0.8082 0.0428 0.120 Uiso 1 1 calc R
C56 C 0.3139(3) 0.8729(3) 0.14393(16) 0.0496(9) Uani 1 1 d .
C57 C 0.2036(4) 0.8334(3) 0.1958(2) 0.0900(14) Uani 1 1 d .
H57A H 0.1708 0.7727 0.1832 0.135 Uiso 1 1 calc R
H57B H 0.1378 0.8958 0.1998 0.135 Uiso 1 1 calc R
H57C H 0.2295 0.8055 0.2386 0.135 Uiso 1 1 calc R
C58 C 0.3361(4) 0.9925(3) 0.13579(17) 0.0675(11) Uani 1 1 d .
H58A H 0.4142 1.0084 0.1030 0.101 Uiso 1 1 calc R
H58B H 0.3434 1.0070 0.1787 0.101 Uiso 1 1 calc R
H58C H 0.2654 1.0411 0.1203 0.101 Uiso 1 1 calc R

loop_
_atom_site_aniso_label
_atom_site_aniso_U_11
_atom_site_aniso_U_22
_atom_site_aniso_U_33
_atom_site_aniso_U_23
_atom_site_aniso_U_13
_atom_site_aniso_U_12
Pd1 0.01796(11) 0.02015(12) 0.01894(10) -0.00621(8) -0.00246(7) -0.00240(8)
S1 0.0356(5) 0.0267(4) 0.0299(4) -0.0038(3) -0.0089(3) -0.0032(3)
P1 0.0179(4) 0.0208(4) 0.0221(3) -0.0056(3) -0.0051(3) -0.0020(3)
P2 0.0212(4) 0.0197(4) 0.0190(3) -0.0057(3) -0.0019(3) -0.0016(3)
F1 0.0746(14) 0.0504(12) 0.0219(8) -0.0008(8) -0.0091(8) -0.0067(10)
F2 0.0804(14) 0.0341(11) 0.0468(10) -0.0239(8) -0.0122(9) 0.0107(10)
F3 0.0854(15) 0.0248(10) 0.0609(12) 0.0035(9) -0.0294(10) -0.0103(10)
F4 0.0886(15) 0.0609(13) 0.0385(10) -0.0215(9) -0.0170(9) -0.0294(12)
F5 0.0594(16) 0.244(3) 0.0401(11) 0.0148(15) -0.0077(10) -0.0819(19)
F6 0.181(3) 0.0447(15) 0.1020(18) 0.0250(14) -0.0820(19) -0.0182(17)
F7 0.0510(13) 0.1081(18) 0.0378(10) -0.0053(10) -0.0203(9) -0.0263(12)
O1 0.0399(13) 0.0463(14) 0.0352(11) -0.0054(9) -0.0188(9) -0.0073(11)
O2 0.128(2) 0.0361(15) 0.0759(17) -0.0236(13) -0.0482(16) 0.0275(15)
O3 0.0348(14) 0.089(2) 0.0508(13) -0.0201(12) 0.0016(10) -0.0244(13)
O4 0.0682(18) 0.098(2) 0.0506(15) -0.0110(14) -0.0273(13) 0.0072(16)
O5 0.082(2) 0.077(2) 0.0480(14) -0.0272(13) -0.0043(13) 0.0040(16)
C1 0.0185(14) 0.0243(15) 0.0194(13) -0.0016(11) -0.0005(10) -0.0085(12)
C2 0.0152(14) 0.0258(15) 0.0182(13) -0.0038(11) 0.0011(10) -0.0061(12)
C3 0.0149(14) 0.0253(16) 0.0215(13) -0.0059(11) 0.0033(10) -0.0031(12)
C4 0.0154(14) 0.0240(16) 0.0216(13) -0.0078(11) -0.0006(10) -0.0022(12)
C5 0.0312(17) 0.0265(16) 0.0278(15) -0.0076(12) -0.0039(12) -0.0042(13)
C6 0.0376(18) 0.0365(19) 0.0219(15) -0.0023(13) -0.0031(12) -0.0111(15)
C7 0.0362(19) 0.048(2) 0.0233(15) -0.0165(14) 0.0005(12) -0.0101(16)
C8 0.0338(18) 0.0282(17) 0.0371(17) -0.0155(14) -0.0030(13) 0.0002(14)
C9 0.0260(16) 0.0299(17) 0.0239(14) -0.0079(12) -0.0039(11) -0.0037(13)
C10 0.0175(14) 0.0232(15) 0.0233(14) -0.0059(11) -0.0006(11) -0.0051(12)
C11 0.0287(17) 0.0280(17) 0.0297(15) -0.0079(13) -0.0071(12) -0.0055(13)
C12 0.0333(18) 0.0271(18) 0.0407(17) -0.0013(14) -0.0077(14) -0.0058(14)
C13 0.0404(19) 0.0316(18) 0.0441(18) -0.0179(15) -0.0059(14) -0.0117(15)
C14 0.0385(19) 0.043(2) 0.0284(15) -0.0160(14) -0.0059(13) -0.0150(16)
C15 0.0279(16) 0.0329(17) 0.0240(14) -0.0053(12) -0.0055(12) -0.0103(13)
C16 0.0220(15) 0.0205(15) 0.0250(14) -0.0067(11) -0.0068(11) -0.0024(12)
C17 0.0248(16) 0.0271(16) 0.0308(15) -0.0071(12) -0.0078(12) 0.0009(13)
C18 0.0281(17) 0.0322(18) 0.0333(16) -0.0019(13) -0.0019(13) -0.0085(14)
C19 0.044(2) 0.0360(19) 0.0328(16) 0.0064(14) -0.0105(14) -0.0105(16)
C20 0.0340(19) 0.043(2) 0.0440(18) 0.0134(15) -0.0216(15) -0.0038(15)
C21 0.0258(17) 0.0322(18) 0.0346(16) -0.0004(13) -0.0088(12) -0.0071(13)
C22 0.0168(14) 0.0238(15) 0.0258(14) -0.0074(12) -0.0048(11) -0.0044(12)
C23 0.0417(19) 0.0232(16) 0.0320(16) -0.0077(13) -0.0050(13) 0.0023(14)
C24 0.043(2) 0.048(2) 0.0247(15) -0.0107(14) -0.0075(13) -0.0035(17)
C25 0.0385(19) 0.045(2) 0.0350(17) -0.0222(15) -0.0048(14) -0.0025(16)
C26 0.056(2) 0.0256(18) 0.0458(19) -0.0164(15) -0.0085(16) 0.0006(15)
C27 0.0388(19) 0.0290(17) 0.0300(15) -0.0064(13) -0.0057(13) -0.0031(14)
C28 0.0207(15) 0.0236(15) 0.0192(13) -0.0060(11) -0.0036(11) 0.0012(12)
C29 0.0266(17) 0.0353(18) 0.0361(16) -0.0007(13) -0.0103(13) -0.0070(14)
C30 0.0271(19) 0.060(2) 0.0486(19) 0.0051(17) -0.0153(15) -0.0072(17)
C31 0.0299(19) 0.061(3) 0.0427(19) 0.0052(17) -0.0095(14) 0.0139(17)
C32 0.044(2) 0.0334(19) 0.0310(16) 0.0007(13) -0.0072(14) 0.0083(15)
C33 0.0315(17) 0.0255(16) 0.0222(14) -0.0046(12) -0.0064(12) 0.0023(13)
C34 0.0192(15) 0.0281(16) 0.0176(13) -0.0049(11) -0.0002(11) -0.0052(12)
C35 0.0286(17) 0.0314(17) 0.0255(14) -0.0113(12) -0.0031(12) -0.0023(13)
C36 0.0361(19) 0.054(2) 0.0237(15) -0.0144(14) -0.0038(13) -0.0119(16)
C37 0.0342(19) 0.061(2) 0.0254(16) -0.0089(15) -0.0112(13) -0.0022(17)
C38 0.0364(19) 0.045(2) 0.0298(16) -0.0049(14) -0.0121(14) 0.0093(15)
C39 0.0341(18) 0.0309(17) 0.0257(14) -0.0098(13) -0.0077(12) -0.0002(14)
C40 0.0212(15) 0.0224(15) 0.0260(14) -0.0062(11) -0.0056(11) -0.0020(12)
C41 0.0233(16) 0.0288(17) 0.0299(15) -0.0051(12) -0.0056(12) -0.0008(13)
C42 0.052(2) 0.0255(18) 0.0406(18) 0.0041(14) -0.0078(15) -0.0074(16)
C43 0.059(2) 0.0199(17) 0.058(2) -0.0048(16) -0.0120(18) 0.0063(16)
C44 0.049(2) 0.0301(19) 0.051(2) -0.0170(15) -0.0018(16) 0.0069(16)
C45 0.0342(18) 0.0277(17) 0.0316(16) -0.0079(13) 0.0027(13) 0.0017(14)
C46 0.0205(15) 0.0234(15) 0.0241(14) -0.0115(11) 0.0004(11) -0.0021(12)
C47 0.0282(17) 0.0353(18) 0.0221(14) -0.0089(12) -0.0010(12) 0.0012(14)
C48 0.0203(17) 0.051(2) 0.0460(18) -0.0253(16) -0.0032(13) 0.0003(15)
C49 0.0262(19) 0.039(2) 0.056(2) -0.0155(16) 0.0097(15) -0.0085(15)
C50 0.035(2) 0.0317(19) 0.0464(18) 0.0056(15) 0.0057(15) -0.0053(15)
C51 0.0267(17) 0.0269(17) 0.0373(16) -0.0022(13) -0.0046(13) -0.0004(13)
C52 0.042(2) 0.067(3) 0.0391(18) 0.0089(18) -0.0187(16) -0.024(2)
C53 0.038(2) 0.047(2) 0.0377(18) -0.0095(16) -0.0026(15) -0.0021(16)
C54 0.129(4) 0.059(3) 0.081(3) -0.010(2) -0.051(3) -0.009(3)
C55 0.058(3) 0.047(3) 0.135(4) -0.019(2) -0.019(2) -0.003(2)
C56 0.048(2) 0.060(3) 0.045(2) -0.0127(18) -0.0156(17) -0.0015(19)
C57 0.062(3) 0.076(3) 0.124(4) -0.039(3) 0.021(3) -0.014(2)
C58 0.071(3) 0.060(3) 0.068(2) -0.009(2) -0.010(2) -0.008(2)

loop_
_atom_type_symbol
_atom_type_description
_atom_type_scat_dispersion_real
_atom_type_scat_dispersion_imag
_atom_type_scat_source
C C 0.0033 0.0016 'International Tables Vol C Tables 4.2.6.8 and 6.1.1.4'
H H 0.0000 0.0000 'International Tables Vol C Tables 4.2.6.8 and 6.1.1.4'
O O 0.0106 0.0060 'International Tables Vol C Tables 4.2.6.8 and 6.1.1.4'
F F 0.0171 0.0103 'International Tables Vol C Tables 4.2.6.8 and 6.1.1.4'
P P 0.1023 0.0942 'International Tables Vol C Tables 4.2.6.8 and 6.1.1.4'
S S 0.1246 0.1234 'International Tables Vol C Tables 4.2.6.8 and 6.1.1.4'
Pd Pd -0.9988 1.0072 'International Tables Vol C Tables 4.2.6.8 and 6.1.1.4'

loop_
_geom_angle_atom_site_label_1
_geom_angle_atom_site_label_2
_geom_angle_atom_site_label_3
_geom_angle
C2 Pd1 C3 36.52(9)
C2 Pd1 C1 36.50(8)
C3 Pd1 C1 65.15(9)
C2 Pd1 P1 131.76(7)
C3 Pd1 P1 100.05(6)
C1 Pd1 P1 164.69(7)
C2 Pd1 P2 128.85(7)
C3 Pd1 P2 157.62(6)
C1 Pd1 P2 94.94(6)
P1 Pd1 P2 98.79(2)
O3 S1 O2 114.87(16)
O3 S1 O1 115.42(13)
O2 S1 O1 114.55(14)
O3 S1 C52 102.79(15)
O2 S1 C52 103.18(17)
O1 S1 C52 103.62(13)
C28 P1 C16 111.41(11)
C28 P1 C22 99.84(11)
C16 P1 C22 104.75(12)
C28 P1 Pd1 111.24(9)
C16 P1 Pd1 107.89(8)
C22 P1 Pd1 121.36(8)
C40 P2 C34 107.74(12)
C40 P2 C46 102.15(12)
C34 P2 C46 103.25(11)
C40 P2 Pd1 113.70(8)
C34 P2 Pd1 106.39(9)
C46 P2 Pd1 122.48(8)
C2 C1 C10 124.0(2)
C2 C1 Pd1 69.23(13)
C10 C1 Pd1 127.35(18)
C2 C1 H1 118.0
C10 C1 H1 118.0
Pd1 C1 H1 74.4
C3 C2 C1 120.6(2)
C3 C2 Pd1 73.12(13)
C1 C2 Pd1 74.26(13)
C3 C2 H2 119.7
C1 C2 H2 119.7
Pd1 C2 H2 124.5
C2 C3 C4 124.5(2)
C2 C3 Pd1 70.36(14)
C4 C3 Pd1 129.98(17)
C2 C3 H3 117.7
C4 C3 H3 117.7
Pd1 C3 H3 70.8
C9 C4 C5 119.5(2)
C9 C4 C3 118.2(2)
C5 C4 C3 122.1(2)
C6 C5 C4 118.0(3)
C6 C5 H5 121.0
C4 C5 H5 121.0
F1 C6 C7 117.7(2)
F1 C6 C5 118.1(3)
C7 C6 C5 124.2(2)
C6 C7 C8 116.0(3)
C6 C7 H7 122.0
C8 C7 H7 122.0
F2 C8 C9 118.7(2)
F2 C8 C7 118.4(3)
C9 C8 C7 122.9(3)
C8 C9 C4 119.4(2)
C8 C9 H9 120.3
C4 C9 H9 120.3
C11 C10 C15 118.8(2)
C11 C10 C1 122.5(2)
C15 C10 C1 118.6(2)
C12 C11 C10 118.8(2)
C12 C11 H11 120.6
C10 C11 H11 120.6
F3 C12 C11 118.1(2)
F3 C12 C13 117.5(3)
C11 C12 C13 124.4(3)
C12 C13 C14 115.4(3)
C12 C13 H13 122.3
C14 C13 H13 122.3
F4 C14 C13 118.4(3)
F4 C14 C15 118.2(2)
C13 C14 C15 123.4(3)
C14 C15 C10 119.1(2)
C14 C15 H15 120.4
C10 C15 H15 120.4
C17 C16 C21 119.1(2)
C17 C16 P1 125.7(2)
C21 C16 P1 115.21(18)
C16 C17 C18 120.5(3)
C16 C17 H17 119.8
C18 C17 H17 119.8
C19 C18 C17 120.1(3)
C19 C18 H18 120.0
C17 C18 H18 120.0
C18 C19 C20 120.2(2)
C18 C19 H19 119.9
C20 C19 H19 119.9
C19 C20 C21 120.3(3)
C19 C20 H20 119.8
C21 C20 H20 119.8
C20 C21 C16 119.8(2)
C20 C21 H21 120.1
C16 C21 H21 120.1
C27 C22 C23 118.3(2)
C27 C22 P1 124.17(19)
C23 C22 P1 117.5(2)
C24 C23 C22 120.9(3)
C24 C23 H23 119.5
C22 C23 H23 119.5
C25 C24 C23 120.2(3)
C25 C24 H24 119.9
C23 C24 H24 119.9
C24 C25 C26 119.8(3)
C24 C25 H25 120.1
C26 C25 H25 120.1
C25 C26 C27 120.3(3)
C25 C26 H26 119.8
C27 C26 H26 119.8
C22 C27 C26 120.4(3)
C22 C27 H27 119.8
C26 C27 H27 119.8
C33 C28 C29 119.2(2)
C33 C28 P1 118.22(19)
C29 C28 P1 122.3(2)
C30 C29 C28 119.4(3)
C30 C29 H29 120.3
C28 C29 H29 120.3
C31 C30 C29 120.6(3)
C31 C30 H30 119.7
C29 C30 H30 119.7
C30 C31 C32 120.2(3)
C30 C31 H31 119.9
C32 C31 H31 119.9
C31 C32 C33 119.9(3)
C31 C32 H32 120.0
C33 C32 H32 120.0
C32 C33 C28 120.5(3)
C32 C33 H33 119.8
C28 C33 H33 119.8
C39 C34 C35 118.7(2)
C39 C34 P2 117.1(2)
C35 C34 P2 124.1(2)
C34 C35 C36 120.1(3)
C34 C35 H35 120.0
C36 C35 H35 120.0
C37 C36 C35 120.5(3)
C37 C36 H36 119.8
C35 C36 H36 119.8
C36 C37 C38 120.2(3)
C36 C37 H37 119.9
C38 C37 H37 119.9
C37 C38 C39 119.8(3)
C37 C38 H38 120.1
C39 C38 H38 120.1
C34 C39 C38 120.7(3)
C34 C39 H39 119.6
C38 C39 H39 119.6
C41 C40 C45 118.4(3)
C41 C40 P2 120.2(2)
C45 C40 P2 121.45(18)
C42 C41 C40 120.2(3)
C42 C41 H41 119.9
C40 C41 H41 119.9
C43 C42 C41 120.7(3)
C43 C42 H42 119.7
C41 C42 H42 119.7
C42 C43 C44 119.8(3)
C42 C43 H43 120.1
C44 C43 H43 120.1
C43 C44 C45 119.9(3)
C43 C44 H44 120.0
C45 C44 H44 120.0
C44 C45 C40 121.0(2)
C44 C45 H45 119.5
C40 C45 H45 119.5
C51 C46 C47 118.3(2)
C51 C46 P2 122.0(2)
C47 C46 P2 119.71(18)
C48 C47 C46 120.6(2)
C48 C47 H47 119.7
C46 C47 H47 119.7
C49 C48 C47 120.3(3)
C49 C48 H48 119.9
C47 C48 H48 119.9
C50 C49 C48 120.1(3)
C50 C49 H49 120.0
C48 C49 H49 120.0
C49 C50 C51 120.1(3)
C49 C50 H50 119.9
C51 C50 H50 119.9
C46 C51 C50 120.5(3)
C46 C51 H51 119.7
C50 C51 H51 119.7
F5 C52 F7 107.5(3)
F5 C52 F6 107.1(3)
F7 C52 F6 107.6(3)
F5 C52 S1 111.5(2)
F7 C52 S1 112.5(2)
F6 C52 S1 110.4(3)
O4 C53 C55 124.0(3)
O4 C53 C54 120.1(3)
C55 C53 C54 115.9(3)
C53 C54 H54A 109.5
C53 C54 H54B 109.5
H54A C54 H54B 109.5
C53 C54 H54C 109.5
H54A C54 H54C 109.5
H54B C54 H54C 109.5
C53 C55 H55A 109.5
C53 C55 H55B 109.5
H55A C55 H55B 109.5
C53 C55 H55C 109.5
H55A C55 H55C 109.5
H55B C55 H55C 109.5
O5 C56 C57 121.4(4)
O5 C56 C58 122.6(3)
C57 C56 C58 116.0(3)
C56 C57 H57A 109.5
C56 C57 H57B 109.5
H57A C57 H57B 109.5
C56 C57 H57C 109.5
H57A C57 H57C 109.5
H57B C57 H57C 109.5
C56 C58 H58A 109.5
C56 C58 H58B 109.5
H58A C58 H58B 109.5
C56 C58 H58C 109.5
H58A C58 H58C 109.5
H58B C58 H58C 109.5

loop_
_geom_bond_atom_site_label_1
_geom_bond_atom_site_label_2
_geom_bond_distance
Pd1 C2 2.204(2)
Pd1 C3 2.240(2)
Pd1 C1 2.269(2)
Pd1 P1 2.3136(7)
Pd1 P2 2.3531(7)
S1 O3 1.420(2)
S1 O2 1.426(2)
S1 O1 1.4397(18)
S1 C52 1.812(3)
P1 C28 1.819(3)
P1 C16 1.823(2)
P1 C22 1.825(3)
P2 C40 1.815(3)
P2 C34 1.827(2)
P2 C46 1.836(2)
F1 C6 1.367(3)
F2 C8 1.349(3)
F3 C12 1.362(3)
F4 C14 1.358(3)
F5 C52 1.312(4)
F6 C52 1.326(4)
F7 C52 1.320(3)
O4 C53 1.199(3)
O5 C56 1.203(4)
C1 C2 1.403(3)
C1 C10 1.466(3)
C1 H1 0.9500
C2 C3 1.393(3)
C2 H2 0.9500
C3 C4 1.476(3)
C3 H3 0.9500
C4 C9 1.382(4)
C4 C5 1.400(3)
C5 C6 1.371(4)
C5 H5 0.9500
C6 C7 1.370(4)
C7 C8 1.379(4)
C7 H7 0.9500
C8 C9 1.371(4)
C9 H9 0.9500
C10 C11 1.393(3)
C10 C15 1.394(3)
C11 C12 1.368(4)
C11 H11 0.9500
C12 C13 1.371(4)
C13 C14 1.376(4)
C13 H13 0.9500
C14 C15 1.377(4)
C15 H15 0.9500
C16 C17 1.382(3)
C16 C21 1.404(3)
C17 C18 1.385(3)
C17 H17 0.9500
C18 C19 1.374(4)
C18 H18 0.9500
C19 C20 1.377(4)
C19 H19 0.9500
C20 C21 1.379(3)
C20 H20 0.9500
C21 H21 0.9500
C22 C27 1.379(4)
C22 C23 1.391(3)
C23 C24 1.384(4)
C23 H23 0.9500
C24 C25 1.364(4)
C24 H24 0.9500
C25 C26 1.376(4)
C25 H25 0.9500
C26 C27 1.392(4)
C26 H26 0.9500
C27 H27 0.9500
C28 C33 1.392(3)
C28 C29 1.396(3)
C29 C30 1.390(4)
C29 H29 0.9500
C30 C31 1.374(4)
C30 H30 0.9500
C31 C32 1.378(4)
C31 H31 0.9500
C32 C33 1.383(4)
C32 H32 0.9500
C33 H33 0.9500
C34 C39 1.388(4)
C34 C35 1.389(3)
C35 C36 1.394(3)
C35 H35 0.9500
C36 C37 1.370(4)
C36 H36 0.9500
C37 C38 1.375(4)
C37 H37 0.9500
C38 C39 1.393(3)
C38 H38 0.9500
C39 H39 0.9500
C40 C41 1.387(3)
C40 C45 1.394(3)
C41 C42 1.386(4)
C41 H41 0.9500
C42 C43 1.373(4)
C42 H42 0.9500
C43 C44 1.377(4)
C43 H43 0.9500
C44 C45 1.379(4)
C44 H44 0.9500
C45 H45 0.9500
C46 C51 1.386(3)
C46 C47 1.396(3)
C47 C48 1.381(3)
C47 H47 0.9500
C48 C49 1.372(4)
C48 H48 0.9500
C49 C50 1.370(4)
C49 H49 0.9500
C50 C51 1.393(3)
C50 H50 0.9500
C51 H51 0.9500
C53 C55 1.468(4)
C53 C54 1.491(4)
C54 H54A 0.9800
C54 H54B 0.9800
C54 H54C 0.9800
C55 H55A 0.9800
C55 H55B 0.9800
C55 H55C 0.9800
C56 C57 1.486(4)
C56 C58 1.487(5)
C57 H57A 0.9800
C57 H57B 0.9800
C57 H57C 0.9800
C58 H58A 0.9800
C58 H58B 0.9800
C58 H58C 0.9800

loop_
_geom_torsion_atom_site_label_1
_geom_torsion_atom_site_label_2
_geom_torsion_atom_site_label_3
_geom_torsion_atom_site_label_4
_geom_torsion
C2 Pd1 P1 C28 -110.87(12)
C3 Pd1 P1 C28 -131.50(10)
C1 Pd1 P1 C28 -145.8(2)
P2 Pd1 P1 C28 60.64(8)
C2 Pd1 P1 C16 126.65(13)
C3 Pd1 P1 C16 106.02(11)
C1 Pd1 P1 C16 91.7(2)
P2 Pd1 P1 C16 -61.84(10)
C2 Pd1 P1 C22 5.98(14)
C3 Pd1 P1 C22 -14.65(12)
C1 Pd1 P1 C22 -29.0(3)
P2 Pd1 P1 C22 177.49(10)
C2 Pd1 P2 C40 59.28(12)
C3 Pd1 P2 C40 100.35(19)
C1 Pd1 P2 C40 74.19(11)
P1 Pd1 P2 C40 -112.59(9)
C2 Pd1 P2 C34 -59.14(12)
C3 Pd1 P2 C34 -18.08(19)
C1 Pd1 P2 C34 -44.24(10)
P1 Pd1 P2 C34 128.98(8)
C2 Pd1 P2 C46 -177.21(13)
C3 Pd1 P2 C46 -136.14(19)
C1 Pd1 P2 C46 -162.30(12)
P1 Pd1 P2 C46 10.92(10)
C3 Pd1 C1 C2 30.34(15)
P1 Pd1 C1 C2 45.9(3)
P2 Pd1 C1 C2 -160.32(15)
C2 Pd1 C1 C10 117.6(3)
C3 Pd1 C1 C10 147.9(2)
P1 Pd1 C1 C10 163.53(15)
P2 Pd1 C1 C10 -42.71(19)
C10 C1 C2 C3 179.3(2)
Pd1 C1 C2 C3 -58.9(2)
C10 C1 C2 Pd1 -121.8(2)
C1 Pd1 C2 C3 129.6(2)
P1 Pd1 C2 C3 -35.65(18)
P2 Pd1 C2 C3 155.14(12)
C3 Pd1 C2 C1 -129.6(2)
P1 Pd1 C2 C1 -165.27(12)
P2 Pd1 C2 C1 25.52(18)
C1 C2 C3 C4 -174.9(2)
Pd1 C2 C3 C4 125.6(2)
C1 C2 C3 Pd1 59.4(2)
C1 Pd1 C3 C2 -30.33(14)
P1 Pd1 C3 C2 153.80(13)
P2 Pd1 C3 C2 -59.3(2)
C2 Pd1 C3 C4 -119.1(3)
C1 Pd1 C3 C4 -149.4(2)
P1 Pd1 C3 C4 34.7(2)
P2 Pd1 C3 C4 -178.39(13)
C2 C3 C4 C9 156.2(2)
Pd1 C3 C4 C9 -111.3(3)
C2 C3 C4 C5 -19.5(4)
Pd1 C3 C4 C5 73.0(3)
C9 C4 C5 C6 -0.5(4)
C3 C4 C5 C6 175.1(2)
C4 C5 C6 F1 178.8(2)
C4 C5 C6 C7 0.1(4)
F1 C6 C7 C8 -178.8(2)
C5 C6 C7 C8 -0.1(4)
C6 C7 C8 F2 -178.3(2)
C6 C7 C8 C9 0.5(4)
F2 C8 C9 C4 177.9(2)
C7 C8 C9 C4 -0.9(4)
C5 C4 C9 C8 0.9(4)
C3 C4 C9 C8 -174.9(2)
C2 C1 C10 C11 16.1(4)
Pd1 C1 C10 C11 -72.6(3)
C2 C1 C10 C15 -162.7(2)
Pd1 C1 C10 C15 108.6(2)
C15 C10 C11 C12 -1.3(4)
C1 C10 C11 C12 179.8(2)
C10 C11 C12 F3 178.9(2)
C10 C11 C12 C13 0.1(4)
F3 C12 C13 C14 -178.4(2)
C11 C12 C13 C14 0.4(4)
C12 C13 C14 F4 179.8(3)
C12 C13 C14 C15 0.4(4)
F4 C14 C15 C10 178.9(2)
C13 C14 C15 C10 -1.7(4)
C11 C10 C15 C14 2.1(4)
C1 C10 C15 C14 -179.0(2)
C28 P1 C16 C17 5.9(3)
C22 P1 C16 C17 -101.2(2)
Pd1 P1 C16 C17 128.2(2)
C28 P1 C16 C21 -172.8(2)
C22 P1 C16 C21 80.2(2)
Pd1 P1 C16 C21 -50.4(2)
C21 C16 C17 C18 -0.3(4)
P1 C16 C17 C18 -178.9(2)
C16 C17 C18 C19 -0.2(4)
C17 C18 C19 C20 -0.1(5)
C18 C19 C20 C21 0.8(5)
C19 C20 C21 C16 -1.3(5)
C17 C16 C21 C20 1.0(4)
P1 C16 C21 C20 179.8(2)
C28 P1 C22 C27 -132.1(2)
C16 P1 C22 C27 -16.7(2)
Pd1 P1 C22 C27 105.4(2)
C28 P1 C22 C23 47.0(2)
C16 P1 C22 C23 162.4(2)
Pd1 P1 C22 C23 -75.5(2)
C27 C22 C23 C24 1.6(4)
P1 C22 C23 C24 -177.5(2)
C22 C23 C24 C25 -0.7(4)
C23 C24 C25 C26 -0.9(4)
C24 C25 C26 C27 1.4(4)
C23 C22 C27 C26 -1.1(4)
P1 C22 C27 C26 178.0(2)
C25 C26 C27 C22 -0.4(4)
C16 P1 C28 C33 138.81(19)
C22 P1 C28 C33 -111.0(2)
Pd1 P1 C28 C33 18.4(2)
C16 P1 C28 C29 -46.6(2)
C22 P1 C28 C29 63.6(2)
Pd1 P1 C28 C29 -167.04(18)
C33 C28 C29 C30 -5.1(4)
P1 C28 C29 C30 -179.6(2)
C28 C29 C30 C31 3.6(4)
C29 C30 C31 C32 0.2(5)
C30 C31 C32 C33 -2.4(4)
C31 C32 C33 C28 0.8(4)
C29 C28 C33 C32 2.9(4)
P1 C28 C33 C32 177.7(2)
C40 P2 C34 C39 -164.43(19)
C46 P2 C34 C39 88.0(2)
Pd1 P2 C34 C39 -42.1(2)
C40 P2 C34 C35 13.7(2)
C46 P2 C34 C35 -93.9(2)
Pd1 P2 C34 C35 135.97(19)
C39 C34 C35 C36 0.3(4)
P2 C34 C35 C36 -177.75(18)
C34 C35 C36 C37 -1.1(4)
C35 C36 C37 C38 1.0(4)
C36 C37 C38 C39 0.0(4)
C35 C34 C39 C38 0.6(4)
P2 C34 C39 C38 178.81(19)
C37 C38 C39 C34 -0.8(4)
C34 P2 C40 C41 116.4(2)
C46 P2 C40 C41 -135.3(2)
Pd1 P2 C40 C41 -1.3(2)
C34 P2 C40 C45 -64.5(2)
C46 P2 C40 C45 43.8(2)
Pd1 P2 C40 C45 177.81(19)
C45 C40 C41 C42 1.5(4)
P2 C40 C41 C42 -179.4(2)
C40 C41 C42 C43 -0.5(4)
C41 C42 C43 C44 -0.7(5)
C42 C43 C44 C45 0.8(5)
C43 C44 C45 C40 0.2(5)
C41 C40 C45 C44 -1.4(4)
P2 C40 C45 C44 179.5(2)
C40 P2 C46 C51 -130.7(2)
C34 P2 C46 C51 -18.9(3)
Pd1 P2 C46 C51 100.6(2)
C40 P2 C46 C47 49.2(2)
C34 P2 C46 C47 161.0(2)
Pd1 P2 C46 C47 -79.4(2)
C51 C46 C47 C48 -2.6(4)
P2 C46 C47 C48 177.4(2)
C46 C47 C48 C49 2.2(4)
C47 C48 C49 C50 -0.3(5)
C48 C49 C50 C51 -1.2(5)
C47 C46 C51 C50 1.1(4)
P2 C46 C51 C50 -178.9(2)
C49 C50 C51 C46 0.8(5)
O3 S1 C52 F5 -175.3(3)
O2 S1 C52 F5 64.9(3)
O1 S1 C52 F5 -54.8(3)
O3 S1 C52 F7 63.8(3)
O2 S1 C52 F7 -56.0(3)
O1 S1 C52 F7 -175.7(3)
O3 S1 C52 F6 -56.4(3)
O2 S1 C52 F6 -176.1(2)
O1 S1 C52 F6 64.1(3)
